data_7004142
loop_
_publ_author_name
'Wann, Derek A.'
'Gronde, Ingo'
'Foerster, Thomas'
'Hayes, Stuart A.'
'Masters, Sarah L.'
'Robertson, Heather E.'
'Mitzel, Norbert W.'
'Rankin, David W. H.'

_publ_section_title
;
 Highly asymmetric coordination of trimethylsilyl groups to tetrazole
 and triazole rings: an experimental and computational study in gaseous
 and crystalline phases
;
_journal_issue 29
_journal_name_full 'Dalton Transactions'
_journal_page_first 3817
_journal_page_last 3823
_journal_paper_doi 10.1039/b803091j
_journal_year 2008
_chemical_formula_sum 'C4 H10 N4 Si'
_chemical_formula_weight 142.25
_chemical_name_common 2-Trimethylsilyltetrazole
_chemical_name_systematic
;
2-Trimethylsilyltetrazole
;
_space_group_IT_number 4
_symmetry_cell_setting monoclinic
_symmetry_space_group_name_Hall 'P 2yb'
_symmetry_space_group_name_H-M 'P 1 21 1'
_atom_sites_solution_hydrogens geom
_atom_sites_solution_primary direct
_atom_sites_solution_secondary difmap
_audit_creation_method SHELXL-97
_cell_angle_alpha 90.00
_cell_angle_beta 105.35(1)
_cell_angle_gamma 90.00
_cell_formula_units_Z 2
_cell_length_a 5.916(1)
_cell_length_b 10.577(1)
_cell_length_c 6.624(1)
_cell_measurement_reflns_used 25
_cell_measurement_temperature 133(2)
_cell_measurement_theta_max 21
_cell_measurement_theta_min 13
_cell_volume 399.70(10)
_computing_cell_refinement CAD4-Software
_computing_data_collection CAD4-Software
_computing_data_reduction CADSHEL
_computing_molecular_graphics SHELXTL
_computing_publication_material 'SHELXL-93 (Sheldrick, 1993)'
_computing_structure_refinement 'SHELXL-93 (Sheldrick, 1993)'
_computing_structure_solution 'SHELXS-86 (Sheldrick, 1990)'
_diffrn_ambient_temperature 133(2)
_diffrn_measured_fraction_theta_full 0.916
_diffrn_measured_fraction_theta_max 0.916
_diffrn_measurement_device_type 'four circle diffractometer CAD4'
_diffrn_measurement_method 'omega scans'
_diffrn_radiation_monochromator graphite
_diffrn_radiation_source 'fine-focus sealed tube'
_diffrn_radiation_type MoK\a
_diffrn_radiation_wavelength 0.71073
_diffrn_reflns_av_R_equivalents 0.0937
_diffrn_reflns_av_sigmaI/netI 0.0742
_diffrn_reflns_limit_h_max 7
_diffrn_reflns_limit_h_min -7
_diffrn_reflns_limit_k_max 13
_diffrn_reflns_limit_k_min -13
_diffrn_reflns_limit_l_max 3
_diffrn_reflns_limit_l_min -6
_diffrn_reflns_number 2397
_diffrn_reflns_theta_full 27.11
_diffrn_reflns_theta_max 27.11
_diffrn_reflns_theta_min 3.19
_diffrn_standards_decay_% 0
_diffrn_standards_interval_time 60
_diffrn_standards_number 3
_exptl_absorpt_coefficient_mu 0.220
_exptl_absorpt_correction_type none
_exptl_crystal_colour Colourless
_exptl_crystal_density_diffrn 1.182
_exptl_crystal_density_method 'not measured'
_exptl_crystal_description Cylinder
_exptl_crystal_F_000 152
_exptl_crystal_size_max 1
_exptl_crystal_size_mid 0.25
_exptl_crystal_size_min 0.25
_refine_diff_density_max 0.309
_refine_diff_density_min -0.282
_refine_diff_density_rms 0.055
_refine_ls_abs_structure_details 'Flack H D (1983), Acta Cryst. A39, 876-881'
_refine_ls_abs_structure_Flack 0.3(2)
_refine_ls_extinction_method none
_refine_ls_goodness_of_fit_ref 1.029
_refine_ls_hydrogen_treatment mixed
_refine_ls_matrix_type full
_refine_ls_number_parameters 101
_refine_ls_number_reflns 1628
_refine_ls_number_restraints 1
_refine_ls_restrained_S_all 1.029
_refine_ls_R_factor_all 0.0564
_refine_ls_R_factor_gt 0.0471
_refine_ls_shift/su_max 0.000
_refine_ls_shift/su_mean 0.000
_refine_ls_structure_factor_coef Fsqd
_refine_ls_weighting_details 'calc w=1/[\s^2^(Fo^2^)+(0.0814P)^2^+0.0000P] where P=(Fo^2^+2Fc^2^)/3'
_refine_ls_weighting_scheme calc
_refine_ls_wR_factor_gt 0.1141
_refine_ls_wR_factor_ref 0.1193
_reflns_number_gt 1430
_reflns_number_total 1628
_reflns_threshold_expression >2sigma(I)
_cod_data_source_file b803091j.txt
_cod_data_source_block ingo2
_cod_depositor_comments
;
The following automatic conversions were performed:
'_symmetry_cell_setting' value 'Monoclinic' changed to 'monoclinic'
according to '/home/saulius/struct/CIF-dictionaries/cif_core.dic'
dictionary named 'cif_core.dic' version 2.4.1 from
2010-06-29.

'_exptl_absorpt_correction_type' value 'None' changed to
'none' according to '/home/saulius/struct/CIF-dictionaries/cif_core.dic'
dictionary named 'cif_core.dic' version 2.4.1 from 2010-06-29.

Automatic conversion script
Id: cif_fix_enum 1527 2010-12-29 10:47:43Z saulius 
;
_cod_original_cell_volume 399.7(1)
_cod_original_sg_symbol_H-M P2(1)
_cod_database_code 7004142

loop_
_symmetry_equiv_pos_as_xyz
'x, y, z'
'-x, y+1/2, -z'

loop_
_atom_site_label
_atom_site_type_symbol
_atom_site_fract_x
_atom_site_fract_y
_atom_site_fract_z
_atom_site_U_iso_or_equiv
_atom_site_adp_type
_atom_site_occupancy
_atom_site_symmetry_multiplicity
_atom_site_calc_flag
_atom_site_refinement_flags
_atom_site_disorder_assembly
_atom_site_disorder_group
N1 N 0.1588(3) 0.7726(3) 0.5489(3) 0.0319(4) Uani 1 1 d . . .
N2 N 0.0520(7) 0.8822(3) 0.4702(5) 0.0498(9) Uani 1 1 d . . .
N3 N -0.1246(7) 0.8526(3) 0.3196(5) 0.0547(9) Uani 1 1 d . . .
N4 N -0.1455(6) 0.7270(3) 0.2904(5) 0.0482(8) Uani 1 1 d . . .
C5 C 0.0333(7) 0.6808(3) 0.4324(6) 0.0422(8) Uani 1 1 d . . .
H51 H 0.061(9) 0.596(5) 0.460(7) 0.071(12) Uiso 1 1 d . . .
Si6 Si 0.40500(9) 0.76937(6) 0.78274(9) 0.0299(2) Uani 1 1 d . . .
C7 C 0.5632(7) 0.6218(3) 0.7616(7) 0.0418(9) Uani 1 1 d . . .
H71 H 0.692(5) 0.6154(17) 0.873(5) 0.084(19) Uiso 1 1 calc R . .
H72 H 0.609(6) 0.6227(15) 0.640(5) 0.08(2) Uiso 1 1 calc R . .
H73 H 0.466(4) 0.554(2) 0.761(6) 0.09(2) Uiso 1 1 calc R . .
C8 C 0.5727(8) 0.9133(4) 0.7674(8) 0.0489(11) Uani 1 1 d . . .
H81 H 0.699(4) 0.9194(15) 0.886(4) 0.056(13) Uiso 1 1 calc R . .
H82 H 0.476(3) 0.9837(18) 0.760(5) 0.051(13) Uiso 1 1 calc R . .
H83 H 0.629(5) 0.9100(14) 0.648(4) 0.08(2) Uiso 1 1 calc R . .
C9 C 0.2667(4) 0.7706(6) 1.0014(4) 0.0457(6) Uani 1 1 d . . .
H91 H 0.384(2) 0.778(4) 1.130(2) 0.056(8) Uiso 1 1 calc R . .
H92 H 0.183(6) 0.694(2) 1.001(4) 0.068(17) Uiso 1 1 calc R . .
H93 H 0.162(6) 0.840(2) 0.986(3) 0.065(17) Uiso 1 1 calc R . .

loop_
_atom_site_aniso_label
_atom_site_aniso_U_11
_atom_site_aniso_U_22
_atom_site_aniso_U_33
_atom_site_aniso_U_23
_atom_site_aniso_U_13
_atom_site_aniso_U_12
N1 0.0395(8) 0.0267(8) 0.0307(9) 0.0060(15) 0.0112(7) 0.0057(14)
N2 0.061(2) 0.0358(13) 0.0454(17) -0.0009(13) 0.0009(14) 0.0188(14)
N3 0.056(2) 0.0596(19) 0.0418(15) 0.0008(14) 0.0013(15) 0.0215(15)
N4 0.0427(14) 0.0605(17) 0.0392(15) -0.0016(12) 0.0069(11) -0.0007(13)
C5 0.051(2) 0.0344(14) 0.0389(18) 0.0015(12) 0.0082(15) -0.0075(13)
Si6 0.0340(3) 0.0279(3) 0.0292(4) -0.0007(4) 0.0109(2) -0.0021(4)
C7 0.041(2) 0.034(2) 0.0485(19) -0.0028(15) 0.0090(16) 0.0076(14)
C8 0.055(3) 0.044(2) 0.046(2) -0.0007(16) 0.010(2) -0.0150(18)
C9 0.0429(11) 0.0629(16) 0.0338(12) 0.000(2) 0.0146(9) -0.002(2)

loop_
_atom_type_symbol
_atom_type_description
_atom_type_scat_dispersion_real
_atom_type_scat_dispersion_imag
_atom_type_scat_source
C C 0.0033 0.0016 'International Tables Vol C Tables 4.2.6.8 and 6.1.1.4'
H H 0.0000 0.0000 'International Tables Vol C Tables 4.2.6.8 and 6.1.1.4'
N N 0.0061 0.0033 'International Tables Vol C Tables 4.2.6.8 and 6.1.1.4'
Si Si 0.0817 0.0704 'International Tables Vol C Tables 4.2.6.8 and 6.1.1.4'

loop_
_geom_angle_atom_site_label_1
_geom_angle_atom_site_label_2
_geom_angle_atom_site_label_3
_geom_angle
_geom_angle_site_symmetry_1
_geom_angle_site_symmetry_3
_geom_angle_publ_flag
C5 N1 N2 105.5(2) . . ?
C5 N1 Si6 132.4(2) . . ?
N2 N1 Si6 121.9(2) . . ?
N3 N2 N1 107.0(3) . . ?
N2 N3 N4 112.3(4) . . ?
C5 N4 N3 103.9(4) . . ?
N4 C5 N1 111.3(3) . . ?
N4 C5 H51 125(3) . . ?
N1 C5 H51 123(3) . . ?
N1 Si6 C8 105.04(16) . . ?
N1 Si6 C9 104.26(9) . . ?
C8 Si6 C9 113.4(2) . . ?
N1 Si6 C7 104.97(15) . . ?
C8 Si6 C7 113.92(13) . . ?
C9 Si6 C7 113.9(2) . . ?
Si6 C7 H71 109.5 . . ?
Si6 C7 H72 109.5 . . ?
H71 C7 H72 109.5 . . ?
Si6 C7 H73 109.5 . . ?
H71 C7 H73 109.5 . . ?
H72 C7 H73 109.5 . . ?
Si6 C8 H81 109.5 . . ?
Si6 C8 H82 109.5 . . ?
H81 C8 H82 109.5 . . ?
Si6 C8 H83 109.5 . . ?
H81 C8 H83 109.5 . . ?
H82 C8 H83 109.5 . . ?
Si6 C9 H91 109.5 . . ?
Si6 C9 H92 109.5 . . ?
H91 C9 H92 109.5 . . ?
Si6 C9 H93 109.5 . . ?
H91 C9 H93 109.5 . . ?
H92 C9 H93 109.5 . . ?

loop_
_geom_bond_atom_site_label_1
_geom_bond_atom_site_label_2
_geom_bond_distance
_geom_bond_site_symmetry_2
_geom_bond_publ_flag
N1 C5 1.337(4) . ?
N1 N2 1.357(4) . ?
N1 Si6 1.8238(18) . ?
N2 N3 1.278(5) . ?
N3 N4 1.343(5) . ?
N4 C5 1.309(5) . ?
C5 H51 0.92(5) . ?
Si6 C8 1.835(4) . ?
Si6 C9 1.842(2) . ?
Si6 C7 1.844(4) . ?
C7 H71 0.9152 . ?
C7 H72 0.9152 . ?
C7 H73 0.9152 . ?
C8 H81 0.9320 . ?
C8 H82 0.9320 . ?
C8 H83 0.9320 . ?
C9 H91 0.9506 . ?
C9 H92 0.9506 . ?
C9 H93 0.9506 . ?

loop_
_geom_hbond_atom_site_label_D
_geom_hbond_atom_site_label_H
_geom_hbond_atom_site_label_A
_geom_hbond_distance_DH
_geom_hbond_distance_HA
_geom_hbond_distance_DA
_geom_hbond_angle_DHA
_geom_hbond_site_symmetry_A
C5 H51 N2 0.92(5) 2.44(5) 3.289(4) 154(4) 2_546

loop_
_geom_torsion_atom_site_label_1
_geom_torsion_atom_site_label_2
_geom_torsion_atom_site_label_3
_geom_torsion_atom_site_label_4
_geom_torsion
_geom_torsion_site_symmetry_1
_geom_torsion_site_symmetry_2
_geom_torsion_site_symmetry_3
_geom_torsion_site_symmetry_4
_geom_torsion_publ_flag
C5 N1 N2 N3 0.6(3) . . . . ?
Si6 N1 N2 N3 -174.3(3) . . . . ?
N1 N2 N3 N4 0.1(6) . . . . ?
N2 N3 N4 C5 -0.8(7) . . . . ?
N3 N4 C5 N1 1.2(6) . . . . ?
N2 N1 C5 N4 -1.2(4) . . . . ?
Si6 N1 C5 N4 173.0(2) . . . . ?
C5 N1 Si6 C8 150.6(3) . . . . ?
N2 N1 Si6 C8 -36.0(3) . . . . ?
C5 N1 Si6 C9 -89.9(4) . . . . ?
N2 N1 Si6 C9 83.5(3) . . . . ?
C5 N1 Si6 C7 30.2(3) . . . . ?
N2 N1 Si6 C7 -156.4(3) . . . . ?

loop_
_cod_related_entry_id
_cod_related_entry_database
_cod_related_entry_code
1 ChemSpider 10262655
